data_9009974
loop_
_publ_author_name
'Lovas, G. A.'

_publ_section_title
;
 Structural study of halotrichite from Recsk (Matra Mts., N-Hungary)
;
_journal_name_full 'Acta Geologica Hungarica'
_journal_page_first 389
_journal_page_last 398
_journal_volume 29
_journal_year 1986
_chemical_compound_source 'Recsk, Matra Mountains, Hungary'
_chemical_formula_sum 'Al1.98 Fe0.99 H44 Mg0.02 Mn0.01 O38 S4'
_chemical_name_mineral Halotrichite
_space_group_IT_number 14
_symmetry_space_group_name_Hall '-P 2ybc'
_symmetry_space_group_name_H-M 'P 1 21/c 1'
_cell_angle_alpha 90
_cell_angle_beta 100.30
_cell_angle_gamma 90
_cell_formula_units_Z 4
_cell_length_a 6.1954
_cell_length_b 24.262
_cell_length_c 21.262
_cell_volume 3144.448
_database_code_amcsd 0011972
_exptl_crystal_density_diffrn 1.881
_cod_original_formula_sum 'Fe.99 Mg.02 Mn.01 Al1.98 S4 O38 H44'
_cod_database_code 9009974

loop_
_space_group_symop_operation_xyz
x,y,z
x,1/2-y,1/2+z
-x,1/2+y,1/2-z
-x,-y,-z

loop_
_atom_site_label
_atom_site_fract_x
_atom_site_fract_y
_atom_site_fract_z
_atom_site_occupancy
_atom_site_U_iso_or_equiv
_atom_site_type_symbol
_atom_site_attached_hydrogens
Fe2+ 0.38500 0.59500 0.07600 0.97000 0.02913 Fe 0
Mg 0.38500 0.59500 0.07600 0.02000 0.02913 Mg 0
Mn 0.38500 0.59500 0.07600 0.01000 0.02913 Mn 0
Al1 0.42000 0.61600 0.41100 0.99000 0.02913 Al 0
Fe3+1 0.42000 0.61600 0.41100 0.01000 0.02913 Fe 0
Al2 0.70700 0.33500 0.19500 0.99000 0.02913 Al 0
Fe3+2 0.70700 0.33500 0.19500 0.01000 0.02913 Fe 0
S1 0.08700 0.24400 0.50500 1.00000 0.02913 S 0
S2 0.96500 0.47500 0.37600 1.00000 0.02913 S 0
S3 0.12300 0.19400 0.24200 1.00000 0.02913 S 0
S4 0.14500 0.47700 0.09400 1.00000 0.02913 S 0
O1 0.33300 0.51900 0.11500 1.00000 0.02913 O 0
Wat2 0.72500 0.59000 0.11900 1.00000 0.02913 O 2
Wat3 0.34300 0.63500 0.16400 1.00000 0.02913 O 2
Wat4 0.45600 0.67400 0.03700 1.00000 0.02913 O 2
Wat5 0.06300 0.60700 0.04300 1.00000 0.02913 O 2
Wat6 0.41600 0.55600 -0.01000 1.00000 0.02913 O 2
Wat7 0.47800 0.55300 0.36000 1.00000 0.02913 O 2
Wat8 0.12900 0.62100 0.37700 1.00000 0.02913 O 2
Wat9 0.51400 0.66200 0.35300 1.00000 0.02913 O 2
Wat10 0.35500 0.67900 0.46200 1.00000 0.02913 O 2
Wat11 0.70800 0.61200 0.44600 1.00000 0.02913 O 2
Wat12 0.33300 0.56900 0.47000 1.00000 0.02913 O 2
Wat13 0.55500 0.32100 0.11000 1.00000 0.02913 O 2
Wat14 0.96000 0.30700 0.17500 1.00000 0.02913 O 2
Wat15 0.62200 0.26300 0.21200 1.00000 0.02913 O 2
Wat16 0.86000 0.34900 0.27800 1.00000 0.02913 O 2
Wat17 0.45000 0.36100 0.21200 1.00000 0.02913 O 2
Wat18 0.79000 0.40600 0.17600 1.00000 0.02913 O 2
O19 0.13100 0.22400 0.44200 1.00000 0.02913 O 0
O20 -0.02500 0.30200 0.50600 1.00000 0.02913 O 0
O21 -0.09200 0.21100 0.54100 1.00000 0.02913 O 0
O22 0.28600 0.24000 0.53600 1.00000 0.02913 O 0
O23 0.01200 0.42300 0.31200 1.00000 0.02913 O 0
O24 0.90500 0.52900 0.35500 1.00000 0.02913 O 0
O25 0.16600 0.46500 0.41400 1.00000 0.02913 O 0
O26 0.78700 0.44500 0.39900 1.00000 0.02913 O 0
O27 0.10500 0.18500 0.30700 1.00000 0.02913 O 0
O28 0.20200 0.25500 0.23300 1.00000 0.02913 O 0
O29 -0.09900 0.17800 0.21100 1.00000 0.02913 O 0
O30 0.27300 0.16200 0.21300 1.00000 0.02913 O 0
O31 0.14600 0.46100 0.16100 1.00000 0.02913 O 0
O32 0.21200 0.42900 0.05000 1.00000 0.02913 O 0
O33 -0.07500 0.48900 0.10200 1.00000 0.02913 O 0
Wat34 0.68800 0.25300 0.34400 1.00000 0.02913 O 2
Wat35 0.31100 0.52500 0.28000 1.00000 0.02913 O 2
Wat36 0.67900 0.49500 0.17900 1.00000 0.02913 O 2
Wat37 0.41600 0.43400 0.35800 1.00000 0.02913 O 2
Wat38 0.39800 0.27700 0.41300 1.00000 0.02913 O 2

loop_
_cod_changelog_entry_id
_cod_changelog_entry_author
_cod_changelog_entry_date
_cod_changelog_entry_text
1
;cod-tools version 3.8.0
Id: cif_guess_AMCSD_atom_types 9574 2023-05-10 09:00:05Z saulius
;
2023-05-10T18:52:18+03:00
;Derived atom types and hydrogen counts
from atom names that follow the AMCSD naming convention
(Wat == water, O-H == hydroxyl).
;

loop_
_cod_related_entry_id
_cod_related_entry_database
_cod_related_entry_code
1 AMCSD 0011972
